data_7018842
loop_
_publ_author_name
'Kozma, \'Agnes'
'Ib\'a\~nez, Susana'
'Silaghi-Dumitrescu, Radu'
'Sanz Miguel, Pablo J.'
'Gupta, Deepali'
'Lippert, Bernhard'

_publ_section_title
;
 7-Methylguanine: protonation, formation of linkage isomers with
 trans-(NH3)2PtII, and base pairing properties
;
_journal_issue 20
_journal_name_full 'Dalton Transactions'
_journal_page_first 6094
_journal_paper_doi 10.1039/c2dt12228f
_journal_volume 41
_journal_year 2012
_chemical_formula_moiety 'C6 H8 N5 O, N O3'
_chemical_formula_sum 'C6 H8 N6 O4'
_chemical_formula_weight 228.18
_chemical_name_systematic
;
?
;
_space_group_IT_number 2
_symmetry_cell_setting triclinic
_symmetry_space_group_name_Hall '-P 1'
_symmetry_space_group_name_H-M 'P -1'
_atom_sites_solution_hydrogens geom
_atom_sites_solution_primary direct
_atom_sites_solution_secondary difmap
_audit_creation_date 2010-07-06T11:06:02-00:00
_audit_creation_method 'WinGX routine CIF_UPDATE'
_cell_angle_alpha 88.543(10)
_cell_angle_beta 89.933(9)
_cell_angle_gamma 72.034(10)
_cell_formula_units_Z 2
_cell_length_a 6.3469(7)
_cell_length_b 6.6534(7)
_cell_length_c 10.9527(13)
_cell_measurement_reflns_used 1713
_cell_measurement_temperature 150(2)
_cell_measurement_theta_max 29.1421
_cell_measurement_theta_min 3.2114
_cell_volume 439.81(9)
_computing_structure_refinement 'SHELXL-97 (Sheldrick, 1997)'
_computing_structure_solution 'SHELXS-97 (Sheldrick, 1990)'
_diffrn_ambient_temperature 150(2)
_diffrn_measured_fraction_theta_full 0.981
_diffrn_measured_fraction_theta_max 0.822
_diffrn_radiation_monochromator graphite
_diffrn_radiation_type MoK\a
_diffrn_radiation_wavelength 0.71073
_diffrn_reflns_av_R_equivalents 0.0301
_diffrn_reflns_av_unetI/netI 0.0674
_diffrn_reflns_limit_h_max 8
_diffrn_reflns_limit_h_min -8
_diffrn_reflns_limit_k_max 9
_diffrn_reflns_limit_k_min -9
_diffrn_reflns_limit_l_max 14
_diffrn_reflns_limit_l_min -14
_diffrn_reflns_number 3362
_diffrn_reflns_theta_full 25
_diffrn_reflns_theta_max 29.25
_diffrn_reflns_theta_min 3.22
_exptl_absorpt_coefficient_mu 0.146
_exptl_absorpt_correction_T_max 0.978
_exptl_absorpt_correction_T_min 0.964
_exptl_absorpt_correction_type multi-scan
_exptl_absorpt_process_details sadabs
_exptl_crystal_colour colorless
_exptl_crystal_density_diffrn 1.723
_exptl_crystal_density_method 'not measured'
_exptl_crystal_description prisms
_exptl_crystal_F_000 236
_exptl_crystal_size_max 0.25
_exptl_crystal_size_mid 0.15
_exptl_crystal_size_min 0.15
_refine_diff_density_max 0.496
_refine_diff_density_min -0.338
_refine_diff_density_rms 0.077
_refine_ls_extinction_method none
_refine_ls_goodness_of_fit_ref 0.981
_refine_ls_hydrogen_treatment constr
_refine_ls_matrix_type full
_refine_ls_number_parameters 146
_refine_ls_number_reflns 1962
_refine_ls_number_restraints 0
_refine_ls_restrained_S_all 0.981
_refine_ls_R_factor_all 0.0725
_refine_ls_R_factor_gt 0.0493
_refine_ls_shift/su_max 0
_refine_ls_shift/su_mean 0
_refine_ls_structure_factor_coef Fsqd
_refine_ls_weighting_details 'calc w=1/[\s^2^(Fo^2^)+(0.0800P)^2^+0.0000P] where P=(Fo^2^+2Fc^2^)/3'
_refine_ls_weighting_scheme calc
_refine_ls_wR_factor_gt 0.1275
_refine_ls_wR_factor_ref 0.1325
_reflns_number_gt 1337
_reflns_number_total 1962
_reflns_threshold_expression >2sigma(I)
_cod_data_source_file c2dt12228f.txt
_cod_data_source_block 1a_AGK15-1b_sanz
_cod_original_cell_volume 439.81(8)
_cod_original_sg_symbol_H-M P-1
_cod_database_code 7018842

loop_
_symmetry_equiv_pos_as_xyz
'x, y, z'
'-x, -y, -z'

loop_
_atom_site_label
_atom_site_type_symbol
_atom_site_fract_x
_atom_site_fract_y
_atom_site_fract_z
_atom_site_U_iso_or_equiv
_atom_site_adp_type
_atom_site_occupancy
_atom_site_symmetry_multiplicity
_atom_site_calc_flag
_atom_site_refinement_flags
N1 N 0.1950(3) 0.1435(3) 0.46059(16) 0.0152(4) Uani 1 1 d .
H1A H 0.0914 0.148 0.5149 0.018 Uiso 1 1 calc R
C2 C 0.3096(4) 0.2860(3) 0.4715(2) 0.0152(5) Uani 1 1 d .
N2 N 0.2541(3) 0.4179(3) 0.56271(17) 0.0197(4) Uani 1 1 d .
H2A H 0.3242 0.5115 0.5736 0.024 Uiso 1 1 calc R
H2B H 0.1472 0.4122 0.6126 0.024 Uiso 1 1 calc R
N3 N 0.4707(3) 0.2953(3) 0.39685(17) 0.0162(4) Uani 1 1 d .
C4 C 0.5084(4) 0.1501(4) 0.3096(2) 0.0154(5) Uani 1 1 d .
C5 C 0.4009(4) 0.0037(4) 0.2910(2) 0.0156(5) Uani 1 1 d .
C6 C 0.2278(4) -0.0079(3) 0.3711(2) 0.0145(5) Uani 1 1 d .
O6 O 0.1172(3) -0.1295(3) 0.36910(14) 0.0208(4) Uani 1 1 d .
N7 N 0.4971(3) -0.1133(3) 0.19262(17) 0.0165(4) Uani 1 1 d .
C7 C 0.4301(4) -0.2843(4) 0.1405(2) 0.0211(5) Uani 1 1 d .
H7A H 0.537 -0.354 0.0783 0.032 Uiso 1 1 calc R
H7B H 0.2829 -0.2263 0.1031 0.032 Uiso 1 1 calc R
H7C H 0.4256 -0.3873 0.2052 0.032 Uiso 1 1 calc R
C8 C 0.6574(4) -0.0412(4) 0.1530(2) 0.0185(5) Uani 1 1 d .
H8A H 0.7512 -0.0947 0.0859 0.022 Uiso 1 1 calc R
N9 N 0.6673(3) 0.1185(3) 0.22186(17) 0.0168(4) Uani 1 1 d .
H9A H 0.7609 0.1914 0.2122 0.02 Uiso 1 1 calc R
N10 N 1.0556(3) 0.3213(3) 0.12523(16) 0.0170(4) Uani 1 1 d .
O11 O 1.2013(3) 0.3968(3) 0.09489(16) 0.0295(5) Uani 1 1 d .
O12 O 1.0275(3) 0.1685(3) 0.07247(16) 0.0271(4) Uani 1 1 d .
O13 O 0.9298(3) 0.3933(3) 0.21447(16) 0.0294(5) Uani 1 1 d .

loop_
_atom_site_aniso_label
_atom_site_aniso_U_11
_atom_site_aniso_U_22
_atom_site_aniso_U_33
_atom_site_aniso_U_23
_atom_site_aniso_U_13
_atom_site_aniso_U_12
N1 0.0142(9) 0.0174(10) 0.0139(9) -0.0045(8) 0.0075(7) -0.0047(8)
C2 0.0141(11) 0.0149(11) 0.0157(11) 0.0004(9) -0.0024(9) -0.0033(9)
N2 0.0213(10) 0.0234(10) 0.0174(10) -0.0060(8) 0.0054(8) -0.0109(9)
N3 0.0175(10) 0.0167(10) 0.0160(9) -0.0036(8) 0.0027(8) -0.0073(8)
C4 0.0142(11) 0.0187(11) 0.0144(11) 0.0012(9) 0.0013(9) -0.0067(10)
C5 0.0156(11) 0.0158(11) 0.0160(11) -0.0020(9) 0.0027(9) -0.0057(10)
C6 0.0153(11) 0.0163(11) 0.0119(10) -0.0044(9) 0.0039(9) -0.0047(10)
O6 0.0251(9) 0.0237(9) 0.0201(9) -0.0111(7) 0.0108(7) -0.0161(8)
N7 0.0164(10) 0.0170(10) 0.0163(10) -0.0021(8) 0.0014(8) -0.0055(8)
C7 0.0271(13) 0.0199(12) 0.0176(11) -0.0108(10) 0.0047(10) -0.0084(11)
C8 0.0154(11) 0.0201(12) 0.0183(12) -0.0007(10) 0.0027(9) -0.0033(10)
N9 0.0155(10) 0.0211(10) 0.0162(9) -0.0030(8) 0.0051(8) -0.0091(9)
N10 0.0166(10) 0.0206(10) 0.0135(10) 0.0007(8) 0.0012(8) -0.0055(8)
O11 0.0300(10) 0.0384(11) 0.0288(10) 0.0012(8) 0.0035(8) -0.0233(9)
O12 0.0314(10) 0.0253(9) 0.0299(10) -0.0084(8) 0.0058(8) -0.0162(9)
O13 0.0294(10) 0.0346(11) 0.0242(9) -0.0137(8) 0.0111(8) -0.0086(9)

loop_
_atom_type_symbol
_atom_type_description
_atom_type_scat_dispersion_real
_atom_type_scat_dispersion_imag
_atom_type_scat_source
C C 0.0033 0.0016 'International Tables Vol C Tables 4.2.6.8 and 6.1.1.4'
H H 0 0 'International Tables Vol C Tables 4.2.6.8 and 6.1.1.4'
N N 0.0061 0.0033 'International Tables Vol C Tables 4.2.6.8 and 6.1.1.4'
O O 0.0106 0.006 'International Tables Vol C Tables 4.2.6.8 and 6.1.1.4'

loop_
_geom_angle_atom_site_label_1
_geom_angle_atom_site_label_2
_geom_angle_atom_site_label_3
_geom_angle
C2 N1 C6 125.77(19)
C2 N1 H1A 117.1
C6 N1 H1A 117.1
N3 C2 N2 119.7(2)
N3 C2 N1 123.4(2)
N2 C2 N1 116.9(2)
C2 N2 H2A 120
C2 N2 H2B 120
H2A N2 H2B 120
C2 N3 C4 112.54(19)
N3 C4 N9 125.81(19)
N3 C4 C5 128.0(2)
N9 C4 C5 106.2(2)
C4 C5 N7 107.7(2)
C4 C5 C6 119.8(2)
N7 C5 C6 132.4(2)
O6 C6 N1 121.0(2)
O6 C6 C5 128.5(2)
N1 C6 C5 110.44(19)
C8 N7 C5 107.86(18)
C8 N7 C7 126.4(2)
C5 N7 C7 125.70(18)
N7 C7 H7A 109.5
N7 C7 H7B 109.5
H7A C7 H7B 109.5
N7 C7 H7C 109.5
H7A C7 H7C 109.5
H7B C7 H7C 109.5
N7 C8 N9 109.4(2)
N7 C8 H8A 125.3
N9 C8 H8A 125.3
C8 N9 C4 108.81(17)
C8 N9 H9A 125.6
C4 N9 H9A 125.6
O11 N10 O12 121.8(2)
O11 N10 O13 121.04(19)
O12 N10 O13 117.10(17)

loop_
_geom_bond_atom_site_label_1
_geom_bond_atom_site_label_2
_geom_bond_distance
N1 C2 1.368(3)
N1 C6 1.393(3)
N1 H1A 0.88
C2 N3 1.324(3)
C2 N2 1.321(3)
N2 H2A 0.88
N2 H2B 0.88
N3 C4 1.345(3)
C4 N9 1.365(3)
C4 C5 1.369(3)
C5 N7 1.374(3)
C5 C6 1.424(3)
C6 O6 1.224(2)
N7 C8 1.320(3)
N7 C7 1.460(3)
C7 H7A 0.98
C7 H7B 0.98
C7 H7C 0.98
C8 N9 1.336(3)
C8 H8A 0.95
N9 H9A 0.88
N10 O11 1.223(2)
N10 O12 1.242(2)
N10 O13 1.268(2)

loop_
_geom_torsion_atom_site_label_1
_geom_torsion_atom_site_label_2
_geom_torsion_atom_site_label_3
_geom_torsion_atom_site_label_4
_geom_torsion
C6 N1 C2 N3 -0.6(3)
C6 N1 C2 N2 179.9(2)
N2 C2 N3 C4 179.5(2)
N1 C2 N3 C4 0.1(3)
C2 N3 C4 N9 -178.3(2)
C2 N3 C4 C5 0.7(3)
N3 C4 C5 N7 -179.1(2)
N9 C4 C5 N7 0.1(2)
N3 C4 C5 C6 -0.9(3)
N9 C4 C5 C6 178.23(19)
C2 N1 C6 O6 179.7(2)
C2 N1 C6 C5 0.4(3)
C4 C5 C6 O6 -178.9(2)
N7 C5 C6 O6 -1.3(4)
C4 C5 C6 N1 0.3(3)
N7 C5 C6 N1 177.9(2)
C4 C5 N7 C8 0.1(2)
C6 C5 N7 C8 -177.7(2)
C4 C5 N7 C7 -178.9(2)
C6 C5 N7 C7 3.2(4)
C5 N7 C8 N9 -0.3(2)
C7 N7 C8 N9 178.74(19)
N7 C8 N9 C4 0.3(2)
N3 C4 N9 C8 178.9(2)
C5 C4 N9 C8 -0.2(2)
